data_7214511
loop_
_publ_author_name
'Baldrighi, Michele'
'Bartesaghi, Davide'
'Cavallo, Gabriella'
'Chierotti, Michele R.'
'Gobetto, Roberto'
'Metrangolo, Pierangelo'
'Pilati, Tullio'
'Resnati, Giuseppe'
'Terraneo, Giancarlo'

_publ_section_title
;
 Polymorphs and co-crystals of haloprogin: an antifungal agent
;
_journal_issue 26
_journal_name_full CrystEngComm
_journal_page_first 5897
_journal_paper_doi 10.1039/c4ce00367e
_journal_volume 16
_journal_year 2014
_chemical_formula_moiety 'C16 H36 N 1+, 2(C9 H4 Cl3 I O) Cl 1-'
_chemical_formula_sum 'C34 H44 Cl7 I2 N O2'
_chemical_formula_weight 1000.65
_chemical_name_systematic
; 
 ? 
;
_space_group_IT_number 60
_symmetry_cell_setting orthorhombic
_symmetry_space_group_name_Hall '-P 2n 2ab'
_symmetry_space_group_name_H-M 'P b c n'
_atom_sites_solution_hydrogens geom
_atom_sites_solution_primary direct
_atom_sites_solution_secondary difmap
_audit_creation_method SHELXL-97
_cell_angle_alpha 90.00
_cell_angle_beta 90.00
_cell_angle_gamma 90.00
_cell_formula_units_Z 4
_cell_length_a 8.557(2)
_cell_length_b 14.816(3)
_cell_length_c 31.189(6)
_cell_measurement_reflns_used 9694
_cell_measurement_temperature 103(2)
_cell_measurement_theta_max 37.28
_cell_measurement_theta_min 2.71
_cell_volume 3954.2(14)
_computing_cell_refinement 'Bruker SAINT'
_computing_data_collection 'Bruker SMART'
_computing_data_reduction 'Bruker SAINT'
_computing_molecular_graphics
;
ORTEP-3 (Farrugia, L.J. (1997) Jour. Appl. Cryst. 30, 565)
Mercury (Macrae, C. F., Edgington, P. R., McCabe, P., Pidcock, E., 
Shields, G. P., Taylor, R., Towler, M. & van de Streek, J. (2006). 
J. Appl. Cryst. 39, 453-457
;
_computing_publication_material SHELXL-97
_computing_structure_refinement 'SHELXL-97 (Sheldrick, G. M. (2008). Acta Cryst. A64, 112-122)'
_computing_structure_solution 'SHELXS (Sheldrick, G. M. (2008). Acta Cryst. A64, 112-122)'
_diffrn_ambient_temperature 103(2)
_diffrn_measured_fraction_theta_full 0.999
_diffrn_measured_fraction_theta_max 0.929
_diffrn_measurement_device_type 'Bruker APEX-II CCD'
_diffrn_measurement_method '\f and \w scans'
_diffrn_radiation_monochromator graphite
_diffrn_radiation_source 'fine-focus sealed tube'
_diffrn_radiation_type MoK\a
_diffrn_radiation_wavelength 0.71073
_diffrn_reflns_av_R_equivalents 0.0333
_diffrn_reflns_av_sigmaI/netI 0.0214
_diffrn_reflns_limit_h_max 14
_diffrn_reflns_limit_h_min -13
_diffrn_reflns_limit_k_max 23
_diffrn_reflns_limit_k_min -25
_diffrn_reflns_limit_l_max 51
_diffrn_reflns_limit_l_min -51
_diffrn_reflns_number 91960
_diffrn_reflns_theta_full 33.00
_diffrn_reflns_theta_max 38.01
_diffrn_reflns_theta_min 2.72
_diffrn_standards_decay_% 0.00
_exptl_absorpt_coefficient_mu 2.095
_exptl_absorpt_correction_T_max 0.7458
_exptl_absorpt_correction_T_min 0.5999
_exptl_absorpt_correction_type multi-scan
_exptl_absorpt_process_details 'Bruker (2001). SADABS. Bruker AXS Inc., Madison, Wisconsin, USA.'
_exptl_crystal_colour colourless
_exptl_crystal_density_diffrn 1.681
_exptl_crystal_density_method 'not measured'
_exptl_crystal_description prism
_exptl_crystal_F_000 1984
_exptl_crystal_size_max 0.34
_exptl_crystal_size_mid 0.25
_exptl_crystal_size_min 0.12
_refine_diff_density_max 1.237
_refine_diff_density_min -1.766
_refine_diff_density_rms 0.100
_refine_ls_extinction_method none
_refine_ls_goodness_of_fit_ref 1.086
_refine_ls_hydrogen_treatment noref
_refine_ls_matrix_type full
_refine_ls_number_parameters 211
_refine_ls_number_reflns 10012
_refine_ls_number_restraints 0
_refine_ls_restrained_S_all 1.086
_refine_ls_R_factor_all 0.0405
_refine_ls_R_factor_gt 0.0267
_refine_ls_shift/su_max 0.002
_refine_ls_shift/su_mean 0.000
_refine_ls_structure_factor_coef Fsqd
_refine_ls_weighting_details 'w=1/[\s^2^(Fo^2^)+(0.0120P)^2^+4.1489P] where P=(Fo^2^+2Fc^2^)/3'
_refine_ls_weighting_scheme calc
_refine_ls_wR_factor_gt 0.0497
_refine_ls_wR_factor_ref 0.0537
_reflns_number_gt 8043
_reflns_number_total 10012
_reflns_threshold_expression 'I > 2\s(I)'
_cod_data_source_file c4ce00367e2.cif
_cod_data_source_block mk234
_cod_depositor_comments 'Adding full bibliography for 7214510--7214515.cif.'
_cod_original_sg_symbol_H-M Pbcn
_cod_database_code 7214511

loop_
_symmetry_equiv_pos_as_xyz
'x, y, z'
'-x+1/2, -y+1/2, z+1/2'
'-x, y, -z+1/2'
'x+1/2, -y+1/2, -z'
'-x, -y, -z'
'x-1/2, y-1/2, -z-1/2'
'x, -y, z-1/2'
'-x-1/2, y-1/2, z'

loop_
_atom_site_label
_atom_site_type_symbol
_atom_site_fract_x
_atom_site_fract_y
_atom_site_fract_z
_atom_site_U_iso_or_equiv
_atom_site_adp_type
_atom_site_occupancy
_atom_site_symmetry_multiplicity
_atom_site_calc_flag
_atom_site_refinement_flags
I1 I 0.492796(9) 0.515159(6) 0.168260(3) 0.01442(2) Uani 1 1 d .
Cl1 Cl 0.12033(4) 0.88827(2) 0.063315(11) 0.01974(6) Uani 1 1 d .
Cl2 Cl 0.32366(5) 1.05596(3) -0.078773(12) 0.02485(7) Uani 1 1 d .
Cl3 Cl 0.60735(4) 0.91636(3) -0.084038(11) 0.02285(7) Uani 1 1 d .
C1 C 0.49810(17) 0.59599(9) 0.11586(5) 0.0176(2) Uani 1 1 d .
C2 C 0.50010(17) 0.64640(9) 0.08579(5) 0.0183(2) Uani 1 1 d .
C3 C 0.50837(18) 0.70636(10) 0.04861(5) 0.0191(2) Uani 1 1 d .
H3A H 0.6098 0.7385 0.0483 0.023 Uiso 1 1 calc R
H3B H 0.4997 0.6708 0.0219 0.023 Uiso 1 1 calc R
O1 O 0.38237(13) 0.77023(7) 0.05118(3) 0.01816(19) Uani 1 1 d .
C4 C 0.37727(16) 0.83369(9) 0.01986(4) 0.0144(2) Uani 1 1 d .
C5 C 0.25524(16) 0.89670(9) 0.02231(4) 0.0144(2) Uani 1 1 d .
C6 C 0.24009(17) 0.96439(9) -0.00793(5) 0.0166(2) Uani 1 1 d .
H6 H 0.1568 1.0065 -0.0058 0.020 Uiso 1 1 calc R
C7 C 0.34671(17) 0.97087(9) -0.04145(4) 0.0167(2) Uani 1 1 d .
C8 C 0.46809(16) 0.90930(9) -0.04419(4) 0.0161(2) Uani 1 1 d .
C9 C 0.48316(16) 0.84047(9) -0.01386(4) 0.0164(2) Uani 1 1 d .
H9 H 0.5660 0.7981 -0.0163 0.020 Uiso 1 1 calc R
C10 C 0.37309(15) 0.08030(9) 0.26935(4) 0.0139(2) Uani 1 1 d .
H10A H 0.3417 0.1257 0.2477 0.017 Uiso 1 1 calc R
H10B H 0.2807 0.0422 0.2754 0.017 Uiso 1 1 calc R
Cl4 Cl 0.5000 0.40313(3) 0.2500 0.01679(8) Uani 1 2 d S
N1 N 0.5000 0.02097(10) 0.2500 0.0109(2) Uani 1 2 d S
C11 C 0.41786(16) 0.12956(9) 0.31035(5) 0.0171(2) Uani 1 1 d .
H11A H 0.5289 0.1481 0.3087 0.021 Uiso 1 1 calc R
H11B H 0.4062 0.0881 0.3351 0.021 Uiso 1 1 calc R
C12 C 0.31589(17) 0.21283(9) 0.31737(5) 0.0185(2) Uani 1 1 d .
H12A H 0.3336 0.2563 0.2937 0.022 Uiso 1 1 calc R
H12B H 0.2045 0.1949 0.3168 0.022 Uiso 1 1 calc R
C13 C 0.35210(19) 0.25835(11) 0.36002(5) 0.0238(3) Uani 1 1 d .
H13A H 0.4636 0.2732 0.3613 0.036 Uiso 1 1 calc R
H13B H 0.3256 0.2174 0.3836 0.036 Uiso 1 1 calc R
H13C H 0.2904 0.3138 0.3626 0.036 Uiso 1 1 calc R
C14 C 0.42166(15) -0.03725(9) 0.21616(4) 0.0130(2) Uani 1 1 d .
H14A H 0.3746 0.0030 0.1944 0.016 Uiso 1 1 calc R
H14B H 0.3354 -0.0711 0.2299 0.016 Uiso 1 1 calc R
C15 C 0.52733(16) -0.10440(9) 0.19339(4) 0.0160(2) Uani 1 1 d .
H15A H 0.5728 -0.1467 0.2146 0.019 Uiso 1 1 calc R
H15B H 0.6142 -0.0718 0.1792 0.019 Uiso 1 1 calc R
C16 C 0.43412(17) -0.15739(10) 0.15986(5) 0.0189(2) Uani 1 1 d .
H16A H 0.3792 -0.1141 0.1410 0.023 Uiso 1 1 calc R
H16B H 0.5080 -0.1921 0.1418 0.023 Uiso 1 1 calc R
C17 C 0.3146(2) -0.22232(11) 0.17878(6) 0.0284(3) Uani 1 1 d .
H17A H 0.2340 -0.1880 0.1940 0.043 Uiso 1 1 calc R
H17B H 0.3668 -0.2634 0.1988 0.043 Uiso 1 1 calc R
H17C H 0.2661 -0.2573 0.1557 0.043 Uiso 1 1 calc R

loop_
_atom_site_aniso_label
_atom_site_aniso_U_11
_atom_site_aniso_U_22
_atom_site_aniso_U_33
_atom_site_aniso_U_23
_atom_site_aniso_U_13
_atom_site_aniso_U_12
I1 0.01367(4) 0.01447(3) 0.01511(4) 0.00085(3) -0.00158(3) -0.00092(3)
Cl1 0.02004(15) 0.01996(14) 0.01923(14) 0.00020(11) 0.00622(12) 0.00212(12)
Cl2 0.02740(17) 0.02464(16) 0.02252(16) 0.01128(13) -0.00492(14) -0.00294(14)
Cl3 0.02300(16) 0.02937(17) 0.01618(14) 0.00096(12) 0.00507(12) -0.00520(14)
C1 0.0170(6) 0.0167(5) 0.0191(6) 0.0007(4) -0.0015(5) 0.0006(5)
C2 0.0192(6) 0.0163(5) 0.0193(6) 0.0010(4) -0.0011(5) 0.0019(5)
C3 0.0210(6) 0.0182(5) 0.0181(6) 0.0037(4) 0.0029(5) 0.0064(5)
O1 0.0211(5) 0.0164(4) 0.0169(4) 0.0044(3) 0.0045(4) 0.0049(4)
C4 0.0170(5) 0.0130(5) 0.0130(5) 0.0003(4) 0.0003(4) -0.0005(4)
C5 0.0146(5) 0.0153(5) 0.0134(5) -0.0010(4) 0.0007(4) -0.0002(4)
C6 0.0161(5) 0.0148(5) 0.0190(6) 0.0017(4) -0.0017(5) 0.0004(4)
C7 0.0194(6) 0.0159(5) 0.0149(5) 0.0034(4) -0.0034(5) -0.0034(4)
C8 0.0169(6) 0.0193(6) 0.0122(5) 0.0002(4) 0.0000(4) -0.0038(4)
C9 0.0172(6) 0.0168(5) 0.0152(5) 0.0006(4) 0.0015(5) 0.0010(4)
C10 0.0124(5) 0.0149(5) 0.0143(5) -0.0011(4) 0.0012(4) 0.0022(4)
Cl4 0.01876(19) 0.02024(18) 0.01139(16) 0.000 -0.00231(15) 0.000
N1 0.0097(5) 0.0116(5) 0.0114(6) 0.000 0.0007(5) 0.000
C11 0.0174(6) 0.0175(5) 0.0164(6) -0.0045(4) -0.0013(5) 0.0035(5)
C12 0.0188(6) 0.0147(5) 0.0220(6) -0.0034(5) 0.0017(5) 0.0013(5)
C13 0.0233(7) 0.0215(6) 0.0267(7) -0.0104(6) 0.0011(6) 0.0024(5)
C14 0.0116(5) 0.0142(5) 0.0133(5) -0.0020(4) -0.0005(4) -0.0007(4)
C15 0.0146(5) 0.0170(5) 0.0164(5) -0.0044(4) 0.0012(4) 0.0002(4)
C16 0.0192(6) 0.0195(6) 0.0179(6) -0.0059(5) 0.0002(5) -0.0013(5)
C17 0.0234(7) 0.0213(7) 0.0404(9) -0.0115(6) 0.0088(7) -0.0070(6)

loop_
_atom_type_symbol
_atom_type_description
_atom_type_scat_dispersion_real
_atom_type_scat_dispersion_imag
_atom_type_scat_source
C C 0.0033 0.0016 'International Tables Vol C Tables 4.2.6.8 and 6.1.1.4'
H H 0.0000 0.0000 'International Tables Vol C Tables 4.2.6.8 and 6.1.1.4'
N N 0.0061 0.0033 'International Tables Vol C Tables 4.2.6.8 and 6.1.1.4'
O O 0.0106 0.0060 'International Tables Vol C Tables 4.2.6.8 and 6.1.1.4'
Cl Cl 0.1484 0.1585 'International Tables Vol C Tables 4.2.6.8 and 6.1.1.4'
I I -0.4742 1.8119 'International Tables Vol C Tables 4.2.6.8 and 6.1.1.4'

loop_
_geom_angle_atom_site_label_1
_geom_angle_atom_site_label_2
_geom_angle_atom_site_label_3
_geom_angle
_geom_angle_site_symmetry_1
_geom_angle_site_symmetry_3
C2 C1 I1 177.64(13) . .
C1 C2 C3 177.76(16) . .
O1 C3 C2 108.64(12) . .
O1 C3 H3A 110.0 . .
C2 C3 H3A 110.0 . .
O1 C3 H3B 110.0 . .
C2 C3 H3B 110.0 . .
H3A C3 H3B 108.3 . .
C4 O1 C3 116.14(11) . .
O1 C4 C9 124.96(12) . .
O1 C4 C5 116.49(12) . .
C9 C4 C5 118.55(12) . .
C6 C5 C4 121.01(12) . .
C6 C5 Cl1 119.65(11) . .
C4 C5 Cl1 119.32(10) . .
C5 C6 C7 120.09(13) . .
C5 C6 H6 120.0 . .
C7 C6 H6 120.0 . .
C8 C7 C6 119.52(12) . .
C8 C7 Cl2 121.66(11) . .
C6 C7 Cl2 118.82(11) . .
C7 C8 C9 120.55(12) . .
C7 C8 Cl3 121.50(11) . .
C9 C8 Cl3 117.93(11) . .
C4 C9 C8 120.28(13) . .
C4 C9 H9 119.9 . .
C8 C9 H9 119.9 . .
C11 C10 N1 115.52(10) . .
C11 C10 H10A 108.4 . .
N1 C10 H10A 108.4 . .
C11 C10 H10B 108.4 . .
N1 C10 H10B 108.4 . .
H10A C10 H10B 107.5 . .
C14 N1 C14 110.79(13) 3_655 .
C14 N1 C10 111.55(7) 3_655 .
C14 N1 C10 106.78(7) . .
C14 N1 C10 106.78(7) 3_655 3_655
C14 N1 C10 111.55(7) . 3_655
C10 N1 C10 109.43(13) . 3_655
C10 C11 C12 111.36(11) . .
C10 C11 H11A 109.4 . .
C12 C11 H11A 109.4 . .
C10 C11 H11B 109.4 . .
C12 C11 H11B 109.4 . .
H11A C11 H11B 108.0 . .
C13 C12 C11 111.51(12) . .
C13 C12 H12A 109.3 . .
C11 C12 H12A 109.3 . .
C13 C12 H12B 109.3 . .
C11 C12 H12B 109.3 . .
H12A C12 H12B 108.0 . .
C12 C13 H13A 109.5 . .
C12 C13 H13B 109.5 . .
H13A C13 H13B 109.5 . .
C12 C13 H13C 109.5 . .
H13A C13 H13C 109.5 . .
H13B C13 H13C 109.5 . .
N1 C14 C15 115.70(10) . .
N1 C14 H14A 108.4 . .
C15 C14 H14A 108.4 . .
N1 C14 H14B 108.4 . .
C15 C14 H14B 108.4 . .
H14A C14 H14B 107.4 . .
C14 C15 C16 110.16(11) . .
C14 C15 H15A 109.6 . .
C16 C15 H15A 109.6 . .
C14 C15 H15B 109.6 . .
C16 C15 H15B 109.6 . .
H15A C15 H15B 108.1 . .
C17 C16 C15 114.14(13) . .
C17 C16 H16A 108.7 . .
C15 C16 H16A 108.7 . .
C17 C16 H16B 108.7 . .
C15 C16 H16B 108.7 . .
H16A C16 H16B 107.6 . .
C16 C17 H17A 109.5 . .
C16 C17 H17B 109.5 . .
H17A C17 H17B 109.5 . .
C16 C17 H17C 109.5 . .
H17A C17 H17C 109.5 . .
H17B C17 H17C 109.5 . .

loop_
_geom_bond_atom_site_label_1
_geom_bond_atom_site_label_2
_geom_bond_distance
_geom_bond_site_symmetry_2
I1 C1 2.0267(14) .
Cl1 C5 1.7273(14) .
Cl2 C7 1.7271(14) .
Cl3 C8 1.7250(14) .
C1 C2 1.1990(19) .
C2 C3 1.462(2) .
C3 O1 1.4368(17) .
C3 H3A 0.9900 .
C3 H3B 0.9900 .
O1 C4 1.3565(16) .
C4 C9 1.3918(19) .
C4 C5 1.4027(19) .
C5 C6 1.3828(19) .
C6 C7 1.391(2) .
C6 H6 0.9500 .
C7 C8 1.385(2) .
C8 C9 1.3971(19) .
C9 H9 0.9500 .
C10 C11 1.5213(19) .
C10 N1 1.5220(15) .
C10 H10A 0.9900 .
C10 H10B 0.9900 .
N1 C14 1.5189(15) 3_655
N1 C14 1.5190(15) .
N1 C10 1.5221(15) 3_655
C11 C12 1.5270(19) .
C11 H11A 0.9900 .
C11 H11B 0.9900 .
C12 C13 1.523(2) .
C12 H12A 0.9900 .
C12 H12B 0.9900 .
C13 H13A 0.9800 .
C13 H13B 0.9800 .
C13 H13C 0.9800 .
C14 C15 1.5205(18) .
C14 H14A 0.9900 .
C14 H14B 0.9900 .
C15 C16 1.5317(19) .
C15 H15A 0.9900 .
C15 H15B 0.9900 .
C16 C17 1.523(2) .
C16 H16A 0.9900 .
C16 H16B 0.9900 .
C17 H17A 0.9800 .
C17 H17B 0.9800 .
C17 H17C 0.9800 .

loop_
_geom_hbond_atom_site_label_D
_geom_hbond_atom_site_label_H
_geom_hbond_atom_site_label_A
_geom_hbond_distance_DH
_geom_hbond_distance_HA
_geom_hbond_distance_DA
_geom_hbond_angle_DHA
_geom_hbond_site_symmetry_A
C3 H3B Cl1 0.99 2.98 3.8820(16) 151.8 4_565
C10 H10B I1 0.99 3.05 3.9125(15) 146.0 6_556
C14 H14A I1 0.99 3.25 3.9259(15) 126.8 8_655
C14 H14B Cl4 0.99 2.96 3.8617(15) 151.5 6_556

loop_
_geom_torsion_atom_site_label_1
_geom_torsion_atom_site_label_2
_geom_torsion_atom_site_label_3
_geom_torsion_atom_site_label_4
_geom_torsion
_geom_torsion_site_symmetry_1
_geom_torsion_site_symmetry_4
I1 C1 C2 C3 130(4) . .
C1 C2 C3 O1 -173(66) . .
C2 C3 O1 C4 177.21(12) . .
C3 O1 C4 C9 0.3(2) . .
C3 O1 C4 C5 -179.56(12) . .
O1 C4 C5 C6 179.68(12) . .
C9 C4 C5 C6 -0.2(2) . .
O1 C4 C5 Cl1 -1.34(17) . .
C9 C4 C5 Cl1 178.78(10) . .
C4 C5 C6 C7 0.0(2) . .
Cl1 C5 C6 C7 -178.98(11) . .
C5 C6 C7 C8 -0.2(2) . .
C5 C6 C7 Cl2 179.71(11) . .
C6 C7 C8 C9 0.6(2) . .
Cl2 C7 C8 C9 -179.28(11) . .
C6 C7 C8 Cl3 -177.83(11) . .
Cl2 C7 C8 Cl3 2.25(17) . .
O1 C4 C9 C8 -179.25(13) . .
C5 C4 C9 C8 0.6(2) . .
C7 C8 C9 C4 -0.9(2) . .
Cl3 C8 C9 C4 177.67(11) . .
C11 C10 N1 C14 46.20(15) . 3_655
C11 C10 N1 C14 167.39(11) . .
C11 C10 N1 C10 -71.74(10) . 3_655
N1 C10 C11 C12 157.13(11) . .
C10 C11 C12 C13 175.74(12) . .
C14 N1 C14 C15 -56.62(9) 3_655 .
C10 N1 C14 C15 -178.28(11) . .
C10 N1 C14 C15 62.20(14) 3_655 .
N1 C14 C15 C16 -179.21(11) . .
C14 C15 C16 C17 -68.92(16) . .
